data_2014340
loop_
_publ_author_name
'Marciniak, Bernard'
'Rozycka-Sokolowska, Ewa'
'Pavlyuk, Volodymyr'

_publ_section_title
;
 Naphthalene-1,3-diol
;
_journal_coeditor_code GD1424
_journal_issue 2
_journal_name_full 'Acta Crystallographica Section C'
_journal_page_first o68
_journal_page_last o70
_journal_paper_doi 10.1107/S010827010504093X
_journal_volume 62
_journal_year 2006
_chemical_formula_iupac 'C10 H8 O2'
_chemical_formula_moiety 'C10 H8 O2'
_chemical_formula_sum 'C10 H8 O2'
_chemical_formula_weight 160.16
_chemical_name_common 1,3-dihydroxynaphthalene
_chemical_name_systematic
;
Naphthalene-1,3-diol
;
_space_group_IT_number 14
_symmetry_cell_setting monoclinic
_symmetry_space_group_name_Hall '-P 2ybc'
_symmetry_space_group_name_H-M 'P 1 21/c 1'
_atom_sites_solution_hydrogens geom
_atom_sites_solution_primary direct
_atom_sites_solution_secondary difmap
_audit_creation_method SHELXL97
_cell_angle_alpha 90.00
_cell_angle_beta 119.96(3)
_cell_angle_gamma 90.00
_cell_formula_units_Z 4
_cell_length_a 9.0606(18)
_cell_length_b 7.2027(14)
_cell_length_c 13.309(3)
_cell_measurement_reflns_used 3650
_cell_measurement_temperature 293(2)
_cell_measurement_theta_max 25.02
_cell_measurement_theta_min 4.60
_cell_volume 752.5(4)
_computing_cell_refinement 'CrysAlis RED (Oxford Diffraction, 2002)'
_computing_data_collection 'CrysAlis CCD (Oxford Diffraction, 2002)'
_computing_data_reduction 'CrysAlis RED'
_computing_molecular_graphics 'PLATON (Spek, 2003) and RPLUTO (Motherwell <i>et al.</i>,  2000)'
_computing_publication_material SHELXL97
_computing_structure_refinement 'SHELXL97 (Sheldrick, 1997)'
_computing_structure_solution 'SHELXS97 (Sheldrick, 1990)'
_diffrn_ambient_temperature 293(2)
_diffrn_measured_fraction_theta_full 0.989
_diffrn_measured_fraction_theta_max 0.989
_diffrn_measurement_device_type 'Oxford Diffraction Xcalibur3 CCD area-detector'
_diffrn_measurement_method \w
_diffrn_radiation_monochromator graphite
_diffrn_radiation_source 'fine-focus sealed tube'
_diffrn_radiation_type MoK\a
_diffrn_radiation_wavelength 0.71073
_diffrn_reflns_av_R_equivalents 0.0250
_diffrn_reflns_av_sigmaI/netI 0.0245
_diffrn_reflns_limit_h_max 10
_diffrn_reflns_limit_h_min -8
_diffrn_reflns_limit_k_max 8
_diffrn_reflns_limit_k_min -7
_diffrn_reflns_limit_l_max 14
_diffrn_reflns_limit_l_min -15
_diffrn_reflns_number 3650
_diffrn_reflns_theta_full 25.02
_diffrn_reflns_theta_max 25.02
_diffrn_reflns_theta_min 4.60
_diffrn_standards_decay_% 0
_diffrn_standards_interval_count 0
_diffrn_standards_interval_time 0
_diffrn_standards_number 0
_exptl_absorpt_coefficient_mu 0.098
_exptl_absorpt_correction_type none
_exptl_crystal_colour red
_exptl_crystal_density_diffrn 1.414
_exptl_crystal_density_method 'not measured'
_exptl_crystal_description plate
_exptl_crystal_F_000 336
_exptl_crystal_size_max 0.50
_exptl_crystal_size_mid 0.30
_exptl_crystal_size_min 0.05
_refine_diff_density_max 0.127
_refine_diff_density_min -0.160
_refine_ls_extinction_coef 0.065(9)
_refine_ls_extinction_expression Fc^*^=kFc[1+0.001xFc^2^\l^3^/sin(2\q)]^-1/4^
_refine_ls_extinction_method 'SHELXL97 (Sheldrick, 1997)'
_refine_ls_goodness_of_fit_ref 1.171
_refine_ls_hydrogen_treatment mixed
_refine_ls_matrix_type full
_refine_ls_number_parameters 118
_refine_ls_number_reflns 1312
_refine_ls_number_restraints 0
_refine_ls_restrained_S_all 1.171
_refine_ls_R_factor_all 0.0594
_refine_ls_R_factor_gt 0.0489
_refine_ls_shift/su_max 0.007
_refine_ls_shift/su_mean 0.001
_refine_ls_structure_factor_coef Fsqd
_refine_ls_weighting_details 'calc w = 1/[\s^2^(Fo^2^)+(0.0492P)^2^+0.1818P] where P=(Fo^2^+2Fc^2^)/3'
_refine_ls_weighting_scheme calc
_refine_ls_wR_factor_gt 0.1129
_refine_ls_wR_factor_ref 0.1192
_reflns_number_gt 1139
_reflns_number_total 1312
_reflns_threshold_expression I>2\s(I)
_cod_data_source_file gd1424.cif
_cod_data_source_block I
_cod_original_sg_symbol_H-M 'P 21/c'
_cod_database_code 2014340
_cod_database_fobs_code 2014340

loop_
_symmetry_equiv_pos_as_xyz
'x, y, z'
'-x, y+1/2, -z+1/2'
'-x, -y, -z'
'x, -y-1/2, z-1/2'

loop_
_atom_site_label
_atom_site_fract_x
_atom_site_fract_y
_atom_site_fract_z
_atom_site_U_iso_or_equiv
_atom_site_adp_type
_atom_site_calc_flag
_atom_site_refinement_flags
_atom_site_occupancy
_atom_site_disorder_assembly
_atom_site_disorder_group
_atom_site_type_symbol
C1 0.2499(2) 0.8877(3) 0.23863(15) 0.0407(5) Uani d . 1 . . C
C2 0.3512(2) 0.8147(3) 0.20084(16) 0.0450(5) Uani d . 1 . . C
H2 0.4690 0.8211 0.2471 0.054 Uiso calc R 1 . . H
C3 0.2778(2) 0.7298(3) 0.09212(16) 0.0415(5) Uani d . 1 . . C
C4 0.1083(2) 0.7167(3) 0.02371(16) 0.0419(5) Uani d . 1 . . C
H4 0.0621 0.6588 -0.0482 0.050 Uiso calc R 1 . . H
C5 0.0011(2) 0.7910(2) 0.06155(15) 0.0373(5) Uani d . 1 . . C
C6 -0.1773(2) 0.7808(3) -0.00702(18) 0.0474(5) Uani d . 1 . . C
H6 -0.2264 0.7235 -0.0792 0.057 Uiso calc R 1 . . H
C7 -0.2779(3) 0.8535(3) 0.0310(2) 0.0561(6) Uani d . 1 . . C
H7 -0.3956 0.8440 -0.0150 0.067 Uiso calc R 1 . . H
C8 -0.2079(3) 0.9427(3) 0.1382(2) 0.0559(6) Uani d . 1 . . C
H8 -0.2790 0.9933 0.1628 0.067 Uiso calc R 1 . . H
C9 -0.0369(3) 0.9555(3) 0.20647(18) 0.0477(5) Uani d . 1 . . C
H9 0.0091 1.0152 0.2778 0.057 Uiso calc R 1 . . H
C10 0.0714(2) 0.8792(2) 0.17030(15) 0.0383(5) Uani d . 1 . . C
O11 0.3137(2) 0.9713(2) 0.34456(12) 0.0558(5) Uani d . 1 . . O
H11 0.409(4) 1.020(5) 0.364(3) 0.105(11) Uiso d . 1 . . H
O12 0.38935(19) 0.6626(2) 0.05988(14) 0.0558(5) Uani d . 1 . . O
H12 0.334(3) 0.623(4) -0.014(2) 0.081(8) Uiso d . 1 . . H

loop_
_atom_site_aniso_label
_atom_site_aniso_U_11
_atom_site_aniso_U_22
_atom_site_aniso_U_33
_atom_site_aniso_U_12
_atom_site_aniso_U_13
_atom_site_aniso_U_23
C1 0.0475(11) 0.0424(11) 0.0311(10) -0.0081(9) 0.0187(8) -0.0006(8)
C2 0.0371(10) 0.0573(13) 0.0362(10) -0.0014(9) 0.0151(9) 0.0052(9)
C3 0.0440(11) 0.0457(11) 0.0380(11) 0.0062(9) 0.0229(9) 0.0058(8)
C4 0.0472(11) 0.0401(11) 0.0360(10) -0.0001(8) 0.0191(9) -0.0006(8)
C5 0.0416(10) 0.0318(10) 0.0378(10) -0.0015(8) 0.0193(8) 0.0025(8)
C6 0.0433(11) 0.0440(11) 0.0478(12) -0.0017(9) 0.0175(9) 0.0013(9)
C7 0.0417(11) 0.0543(13) 0.0715(16) 0.0025(9) 0.0276(11) 0.0080(11)
C8 0.0595(14) 0.0517(13) 0.0711(15) 0.0107(10) 0.0436(12) 0.0062(11)
C9 0.0618(13) 0.0398(11) 0.0499(12) 0.0039(9) 0.0341(11) 0.0023(9)
C10 0.0477(11) 0.0310(10) 0.0406(11) -0.0003(8) 0.0253(9) 0.0045(8)
O11 0.0608(10) 0.0700(11) 0.0387(8) -0.0191(8) 0.0264(7) -0.0155(7)
O12 0.0473(8) 0.0787(11) 0.0433(9) 0.0153(7) 0.0240(7) 0.0016(8)

loop_
_atom_type_symbol
_atom_type_description
_atom_type_scat_dispersion_real
_atom_type_scat_dispersion_imag
_atom_type_scat_source
C C 0.0033 0.0000 'International Tables Vol C Tables 4.2.6.8 and 6.1.1.4'
H H 0.0000 0.0000 'International Tables Vol C Tables 4.2.6.8 and 6.1.1.4'
O O 0.0106 0.0000 'International Tables Vol C Tables 4.2.6.8 and 6.1.1.4'

loop_
_geom_angle_atom_site_label_1
_geom_angle_atom_site_label_2
_geom_angle_atom_site_label_3
_geom_angle
_geom_angle_publ_flag
C2 C1 O11 122.56(17) y
C2 C1 C10 121.14(18) y
O11 C1 C10 116.30(17) y
C1 C2 C3 119.67(18) y
C1 C2 H2 120.2 ?
C3 C2 H2 120.2 ?
C4 C3 O12 122.46(18) y
C4 C3 C2 121.69(18) y
O12 C3 C2 115.86(17) y
C3 C4 C5 119.48(18) y
C3 C4 H4 120.3 ?
C5 C4 H4 120.3 ?
C4 C5 C6 121.60(18) y
C4 C5 C10 120.13(17) y
C6 C5 C10 118.28(18) y
C7 C6 C5 120.6(2) y
C7 C6 H6 119.7 ?
C5 C6 H6 119.7 ?
C6 C7 C8 121.0(2) y
C6 C7 H7 119.5 ?
C8 C7 H7 119.5 ?
C9 C8 C7 120.10(19) y
C9 C8 H8 119.9 ?
C7 C8 H8 119.9 ?
C8 C9 C10 120.4(2) y
C8 C9 H9 119.8 ?
C10 C9 H9 119.8 ?
C9 C10 C1 122.48(18) y
C9 C10 C5 119.63(18) ?
C1 C10 C5 117.89(17) y
C1 O11 H11 110(2) ?
C3 O12 H12 110.8(17) ?

loop_
_geom_bond_atom_site_label_1
_geom_bond_atom_site_label_2
_geom_bond_site_symmetry_2
_geom_bond_distance
_geom_bond_publ_flag
C1 C2 . 1.353(3) y
C1 O11 . 1.368(2) y
C1 C10 . 1.406(3) y
C2 C3 . 1.396(3) y
C2 H2 . 0.9300 ?
C3 C4 . 1.342(3) y
C3 O12 . 1.369(2) y
C4 C5 . 1.404(3) y
C4 H4 . 0.9300 ?
C5 C6 . 1.406(3) y
C5 C10 . 1.408(3) y
C6 C7 . 1.350(3) y
C6 H6 . 0.9300 ?
C7 C8 . 1.396(3) y
C7 H7 . 0.9300 ?
C8 C9 . 1.352(3) y
C8 H8 . 0.9300 ?
C9 C10 . 1.403(3) y
C9 H9 . 0.9300 ?
O11 H11 . 0.85(3) ?
O12 H12 . 0.89(3) ?

loop_
_geom_hbond_atom_site_label_D
_geom_hbond_atom_site_label_H
_geom_hbond_atom_site_label_A
_geom_hbond_site_symmetry_A
_geom_hbond_distance_DH
_geom_hbond_distance_HA
_geom_hbond_distance_DA
_geom_hbond_angle_DHA
_geom_hbond_publ_flag
O11 H11 O12 2_655 0.84(4) 1.89(4) 2.709(2) 163(3) y
O12 H12 O11 4_575 0.90(2) 1.93(3) 2.766(2) 156(3) y
C9 H9 Cg2 2_555 0.93 2.90 3.710(2) 146 y

loop_
_geom_torsion_atom_site_label_1
_geom_torsion_atom_site_label_2
_geom_torsion_atom_site_label_3
_geom_torsion_atom_site_label_4
_geom_torsion
O11 C1 C2 C3 179.44(17)
C10 C1 C2 C3 0.1(3)
C1 C2 C3 C4 -0.6(3)
C1 C2 C3 O12 178.95(17)
O12 C3 C4 C5 -179.12(17)
C2 C3 C4 C5 0.4(3)
C3 C4 C5 C6 179.95(18)
C3 C4 C5 C10 0.2(3)
C4 C5 C6 C7 -179.89(19)
C10 C5 C6 C7 -0.2(3)
C5 C6 C7 C8 0.9(3)
C6 C7 C8 C9 -0.8(3)
C7 C8 C9 C10 -0.1(3)
C8 C9 C10 C1 -179.44(19)
C8 C9 C10 C5 0.8(3)
C2 C1 C10 C9 -179.22(18)
O11 C1 C10 C9 1.4(3)
C2 C1 C10 C5 0.5(3)
O11 C1 C10 C5 -178.84(16)
C4 C5 C10 C9 179.04(17)
C6 C5 C10 C9 -0.7(3)
C4 C5 C10 C1 -0.7(3)
C6 C5 C10 C1 179.58(17)

loop_
_cod_related_entry_id
_cod_related_entry_database
_cod_related_entry_code
1 ChemSpider 8282
